data_7018293
loop_
_publ_author_name
'Tan, Xin'
'Chen, Xue'
'Zhang, Jianyong'
'Su, Cheng-Yong'

_publ_section_title
;
 Luminescent coordination polymer gels based on rigid terpyridyl phosphine
 and Ag(i).
;
_journal_issue 13
_journal_name_full 'Dalton transactions (Cambridge, England : 2003)'
_journal_page_first 3616
_journal_page_last 3619
_journal_paper_doi 10.1039/c2dt00035k
_journal_volume 41
_journal_year 2012
_chemical_formula_sum 'C66 H48 Ag B F4 N6 O2 P2'
_chemical_formula_weight 1213.72
_chemical_name_systematic
;
?
;
_space_group_IT_number 15
_symmetry_cell_setting monoclinic
_symmetry_space_group_name_Hall '-C 2yc'
_symmetry_space_group_name_H-M 'C 1 2/c 1'
_atom_sites_solution_hydrogens geom
_atom_sites_solution_primary direct
_atom_sites_solution_secondary difmap
_audit_creation_method SHELXL-97
_cell_angle_alpha 90.00
_cell_angle_beta 105.763(2)
_cell_angle_gamma 90.00
_cell_formula_units_Z 4
_cell_length_a 10.2064(2)
_cell_length_b 28.9067(4)
_cell_length_c 20.2929(5)
_cell_measurement_reflns_used 4087
_cell_measurement_temperature 298(2)
_cell_measurement_theta_max 62.4421
_cell_measurement_theta_min 3.8016
_cell_volume 5761.9(2)
_computing_structure_refinement 'SHELXL-97 (Sheldrick, 1997)'
_computing_structure_solution 'SHELXS-97 (Sheldrick, 1990)'
_diffrn_ambient_temperature 298(2)
_diffrn_measured_fraction_theta_full 0.966
_diffrn_measured_fraction_theta_max 0.967
_diffrn_radiation_monochromator graphite
_diffrn_radiation_source 'fine-focus sealed tube'
_diffrn_radiation_type CuK\a
_diffrn_radiation_wavelength 1.54178
_diffrn_reflns_av_R_equivalents 0.0323
_diffrn_reflns_av_sigmaI/netI 0.0435
_diffrn_reflns_limit_h_max 10
_diffrn_reflns_limit_h_min -11
_diffrn_reflns_limit_k_max 24
_diffrn_reflns_limit_k_min -33
_diffrn_reflns_limit_l_max 23
_diffrn_reflns_limit_l_min -22
_diffrn_reflns_number 8220
_diffrn_reflns_theta_full 62.53
_diffrn_reflns_theta_max 62.53
_diffrn_reflns_theta_min 3.80
_exptl_absorpt_coefficient_mu 3.860
_exptl_absorpt_correction_T_max 0.5123
_exptl_absorpt_correction_T_min 0.5123
_exptl_absorpt_correction_type multi-scan
_exptl_absorpt_process_details SADABS
_exptl_crystal_colour colourless
_exptl_crystal_density_diffrn 1.399
_exptl_crystal_density_method 'not measured'
_exptl_crystal_description block
_exptl_crystal_F_000 2480
_exptl_crystal_size_max 0.20
_exptl_crystal_size_mid 0.20
_exptl_crystal_size_min 0.20
_refine_diff_density_max 0.799
_refine_diff_density_min -0.822
_refine_diff_density_rms 0.076
_refine_ls_extinction_method none
_refine_ls_goodness_of_fit_ref 1.024
_refine_ls_hydrogen_treatment constr
_refine_ls_matrix_type full
_refine_ls_number_parameters 367
_refine_ls_number_reflns 4465
_refine_ls_number_restraints 1
_refine_ls_restrained_S_all 1.027
_refine_ls_R_factor_all 0.0523
_refine_ls_R_factor_gt 0.0459
_refine_ls_shift/su_max 0.000
_refine_ls_shift/su_mean 0.000
_refine_ls_structure_factor_coef Fsqd
_refine_ls_weighting_details 'calc w=1/[\s^2^(Fo^2^)+(0.0817P)^2^+3.9284P] where P=(Fo^2^+2Fc^2^)/3'
_refine_ls_weighting_scheme calc
_refine_ls_wR_factor_gt 0.1201
_refine_ls_wR_factor_ref 0.1273
_reflns_number_gt 3945
_reflns_number_total 4465
_reflns_threshold_expression >2sigma(I)
_cod_data_source_file c2dt00035k.txt
_cod_data_source_block Ag-BF4
_cod_original_sg_symbol_H-M C2/c
_cod_database_code 7018293

loop_
_symmetry_equiv_pos_as_xyz
'x, y, z'
'-x, y, -z+1/2'
'x+1/2, y+1/2, z'
'-x+1/2, y+1/2, -z+1/2'
'-x, -y, -z'
'x, -y, z-1/2'
'-x+1/2, -y+1/2, -z'
'x+1/2, -y+1/2, z-1/2'

loop_
_atom_site_label
_atom_site_type_symbol
_atom_site_fract_x
_atom_site_fract_y
_atom_site_fract_z
_atom_site_U_iso_or_equiv
_atom_site_adp_type
_atom_site_occupancy
_atom_site_symmetry_multiplicity
_atom_site_calc_flag
_atom_site_refinement_flags
_atom_site_disorder_assembly
_atom_site_disorder_group
Ag1 Ag 0.5000 -0.100284(11) 0.7500 0.03979(16) Uani 1 2 d SU . .
P1 P 0.48933(9) -0.05653(3) 0.64317(5) 0.0394(2) Uani 1 1 d U . .
N1 N 0.8283(3) 0.34011(11) 0.72740(18) 0.0492(8) Uani 1 1 d . . .
N2 N -0.0839(4) 0.28166(14) 0.5217(3) 0.0831(14) Uani 1 1 d . . .
N3 N 0.4077(3) 0.24920(10) 0.63424(16) 0.0418(7) Uani 1 1 d . . .
C1 C 0.5325(3) 0.23231(12) 0.66241(18) 0.0394(8) Uani 1 1 d . . .
C2 C 0.5588(3) 0.18525(12) 0.67148(18) 0.0406(8) Uani 1 1 d . . .
H2B H 0.6473 0.1747 0.6896 0.049 Uiso 1 1 calc R . .
C3 C 0.4510(4) 0.15418(12) 0.65305(18) 0.0385(7) Uani 1 1 d . . .
C4 C 0.3214(3) 0.17223(12) 0.62621(19) 0.0401(8) Uani 1 1 d . . .
H4A H 0.2465 0.1526 0.6147 0.048 Uiso 1 1 calc R . .
C5 C 0.3034(3) 0.21961(12) 0.61650(18) 0.0395(8) Uani 1 1 d . . .
C6 C 0.4705(3) 0.10296(12) 0.65687(18) 0.0372(8) Uani 1 1 d . . .
C7 C 0.3751(3) 0.07455(12) 0.67503(18) 0.0399(8) Uani 1 1 d . . .
H7A H 0.3030 0.0877 0.6882 0.048 Uiso 1 1 calc R . .
C8 C 0.3876(4) 0.02710(12) 0.67346(18) 0.0401(8) Uani 1 1 d . . .
H8A H 0.3255 0.0085 0.6872 0.048 Uiso 1 1 calc R . .
C9 C 0.4921(3) 0.00663(12) 0.65163(17) 0.0377(7) Uani 1 1 d . . .
C10 C 0.5885(4) 0.03453(13) 0.63608(19) 0.0434(8) Uani 1 1 d . . .
H10A H 0.6607 0.0212 0.6232 0.052 Uiso 1 1 calc R . .
C11 C 0.5795(4) 0.08252(13) 0.63935(19) 0.0434(8) Uani 1 1 d . . .
H11A H 0.6468 0.1009 0.6298 0.052 Uiso 1 1 calc R . .
C12 C 0.6395(4) 0.26854(12) 0.68414(19) 0.0412(8) Uani 1 1 d . . .
C13 C 0.6207(4) 0.31168(14) 0.6540(3) 0.0590(11) Uani 1 1 d . . .
H13A H 0.5437 0.3177 0.6182 0.071 Uiso 1 1 calc R . .
C14 C 0.7161(4) 0.34574(14) 0.6769(3) 0.0616(12) Uani 1 1 d . . .
H14A H 0.7009 0.3745 0.6556 0.074 Uiso 1 1 calc R . .
C15 C 0.8470(4) 0.29842(15) 0.7565(2) 0.0534(10) Uani 1 1 d . . .
H15A H 0.9246 0.2935 0.7924 0.064 Uiso 1 1 calc R . .
C16 C 0.7571(4) 0.26209(14) 0.7362(2) 0.0505(9) Uani 1 1 d . . .
H16A H 0.7757 0.2334 0.7576 0.061 Uiso 1 1 calc R . .
C17 C 0.1682(4) 0.24058(13) 0.58416(19) 0.0431(8) Uani 1 1 d . . .
C18 C 0.0473(4) 0.22016(16) 0.5883(3) 0.0683(14) Uani 1 1 d . . .
H18A H 0.0478 0.1924 0.6115 0.082 Uiso 1 1 calc R . .
C19 C -0.0739(5) 0.24241(18) 0.5570(4) 0.0877(19) Uani 1 1 d . . .
H19A H -0.1541 0.2289 0.5609 0.105 Uiso 1 1 calc R . .
C20 C 0.0344(5) 0.30076(16) 0.5194(3) 0.0633(12) Uani 1 1 d . . .
H20A H 0.0312 0.3283 0.4955 0.076 Uiso 1 1 calc R . .
C21 C 0.1589(4) 0.28247(14) 0.5499(2) 0.0512(9) Uani 1 1 d . . .
H21A H 0.2375 0.2980 0.5478 0.061 Uiso 1 1 calc R . .
C22 C 0.6371(4) -0.07030(12) 0.6128(2) 0.0450(8) Uani 1 1 d . . .
C23 C 0.6367(5) -0.07105(15) 0.5447(2) 0.0565(10) Uani 1 1 d . . .
H23A H 0.5579 -0.0631 0.5112 0.068 Uiso 1 1 calc R . .
C24 C 0.7517(6) -0.08347(17) 0.5259(3) 0.0675(13) Uani 1 1 d . . .
H24A H 0.7492 -0.0842 0.4797 0.081 Uiso 1 1 calc R . .
C25 C 0.8689(6) -0.0946(2) 0.5739(3) 0.0779(15) Uani 1 1 d . . .
H25A H 0.9465 -0.1027 0.5609 0.093 Uiso 1 1 calc R . .
C26 C 0.8711(6) -0.0938(3) 0.6416(3) 0.097(2) Uani 1 1 d . . .
H26A H 0.9509 -0.1011 0.6749 0.117 Uiso 1 1 calc R . .
C27 C 0.7557(5) -0.0822(2) 0.6606(2) 0.0706(14) Uani 1 1 d . . .
H27A H 0.7580 -0.0825 0.7067 0.085 Uiso 1 1 calc R . .
C28 C 0.3444(4) -0.06651(13) 0.56824(19) 0.0458(9) Uani 1 1 d . . .
C29 C 0.2596(5) -0.03235(17) 0.5334(2) 0.0645(12) Uani 1 1 d . . .
H29A H 0.2746 -0.0018 0.5478 0.077 Uiso 1 1 calc R . .
C30 C 0.1518(5) -0.0431(2) 0.4771(3) 0.0767(15) Uani 1 1 d . . .
H30A H 0.0944 -0.0197 0.4545 0.092 Uiso 1 1 calc R . .
C31 C 0.1295(5) -0.0875(2) 0.4548(3) 0.0765(15) Uani 1 1 d . . .
H31A H 0.0574 -0.0946 0.4170 0.092 Uiso 1 1 calc R . .
C32 C 0.2139(6) -0.1216(2) 0.4883(3) 0.0854(17) Uani 1 1 d . . .
H32A H 0.2005 -0.1519 0.4725 0.103 Uiso 1 1 calc R . .
C33 C 0.3186(5) -0.11174(16) 0.5453(3) 0.0663(12) Uani 1 1 d . . .
H33A H 0.3728 -0.1356 0.5687 0.080 Uiso 1 1 calc R . .
O1 O 0.0514(13) 0.0031(5) 0.7147(7) 0.354(11) Uani 1 1 d . . .
B1 B 0.0000 0.1447(3) 0.7500 0.079(2) Uani 1 2 d S . .
F1 F 0.0715(11) 0.1257(4) 0.7068(5) 0.121(3) Uiso 0.50 1 d P A .
F2 F 0.0000 0.1910(6) 0.7500 0.283(7) Uiso 1 2 d S . .
F3 F 0.0997(12) 0.1508(4) 0.8083(6) 0.142(3) Uiso 0.50 1 d P A .
F4 F 0.114(2) 0.1204(8) 0.7507(13) 0.266(10) Uiso 0.50 1 d P A -1

loop_
_atom_site_aniso_label
_atom_site_aniso_U_11
_atom_site_aniso_U_22
_atom_site_aniso_U_33
_atom_site_aniso_U_23
_atom_site_aniso_U_13
_atom_site_aniso_U_12
Ag1 0.0389(2) 0.0266(2) 0.0521(2) 0.000 0.00944(16) 0.000
P1 0.0440(5) 0.0257(4) 0.0468(5) 0.0009(3) 0.0096(4) 0.0010(3)
N1 0.0397(17) 0.0360(17) 0.068(2) -0.0010(15) 0.0084(15) -0.0097(13)
N2 0.046(2) 0.045(2) 0.134(4) 0.001(2) -0.015(2) 0.0084(17)
N3 0.0374(15) 0.0295(15) 0.0546(16) -0.0011(13) 0.0061(13) -0.0038(12)
C1 0.0329(16) 0.0305(18) 0.0505(19) -0.0008(15) 0.0040(14) -0.0041(14)
C2 0.0345(16) 0.0320(18) 0.0509(19) -0.0002(16) 0.0040(15) -0.0032(15)
C3 0.0375(17) 0.0288(17) 0.0461(18) -0.0023(15) 0.0063(14) -0.0031(14)
C4 0.0323(16) 0.0279(17) 0.055(2) -0.0020(15) 0.0028(15) -0.0035(14)
C5 0.0353(17) 0.0313(18) 0.0475(18) -0.0013(15) 0.0038(14) -0.0021(14)
C6 0.0339(16) 0.0303(18) 0.0416(18) -0.0005(14) 0.0002(14) -0.0008(13)
C7 0.0361(16) 0.0341(19) 0.0475(19) -0.0014(15) 0.0078(15) -0.0002(14)
C8 0.0393(17) 0.0298(17) 0.0494(19) 0.0027(15) 0.0088(15) -0.0065(14)
C9 0.0403(17) 0.0264(16) 0.0418(17) 0.0010(14) 0.0032(14) 0.0018(14)
C10 0.0400(18) 0.0344(19) 0.056(2) -0.0018(16) 0.0126(16) 0.0021(15)
C11 0.0394(18) 0.0333(19) 0.058(2) 0.0034(17) 0.0138(16) -0.0024(15)
C12 0.0358(17) 0.0330(18) 0.053(2) -0.0019(16) 0.0090(15) -0.0044(15)
C13 0.0400(19) 0.040(2) 0.084(3) 0.010(2) -0.005(2) -0.0066(17)
C14 0.042(2) 0.033(2) 0.100(3) 0.013(2) 0.003(2) -0.0073(17)
C15 0.045(2) 0.047(2) 0.059(2) 0.0064(19) -0.0009(18) -0.0150(18)
C16 0.048(2) 0.041(2) 0.057(2) 0.0086(18) 0.0045(17) -0.0079(17)
C17 0.0348(17) 0.0326(18) 0.056(2) -0.0069(16) 0.0026(15) -0.0016(15)
C18 0.038(2) 0.038(2) 0.117(4) 0.000(2) 0.002(2) -0.0031(18)
C19 0.038(2) 0.050(3) 0.159(6) 0.001(3) -0.001(3) -0.003(2)
C20 0.055(2) 0.047(2) 0.077(3) 0.006(2) 0.001(2) 0.011(2)
C21 0.046(2) 0.040(2) 0.064(2) 0.0016(19) 0.0087(18) 0.0022(17)
C22 0.054(2) 0.0282(18) 0.053(2) 0.0028(16) 0.0156(17) 0.0049(16)
C23 0.067(3) 0.051(2) 0.051(2) 0.0006(19) 0.0144(19) 0.003(2)
C24 0.095(4) 0.055(3) 0.064(3) -0.006(2) 0.042(3) 0.001(3)
C25 0.074(3) 0.077(4) 0.095(4) 0.019(3) 0.045(3) 0.027(3)
C26 0.066(3) 0.144(6) 0.087(4) 0.034(4) 0.029(3) 0.043(4)
C27 0.058(3) 0.097(4) 0.059(2) 0.016(3) 0.019(2) 0.020(3)
C28 0.049(2) 0.0351(19) 0.052(2) -0.0025(17) 0.0113(17) -0.0026(17)
C29 0.072(3) 0.048(2) 0.060(2) -0.005(2) -0.004(2) -0.001(2)
C30 0.068(3) 0.075(3) 0.070(3) -0.003(3) -0.010(2) 0.004(3)
C31 0.060(3) 0.096(4) 0.065(3) -0.017(3) 0.001(2) -0.013(3)
C32 0.077(3) 0.064(3) 0.106(4) -0.039(3) 0.008(3) -0.018(3)
C33 0.064(3) 0.040(2) 0.090(3) -0.015(2) 0.010(2) -0.006(2)
O1 0.208(13) 0.362(16) 0.41(2) 0.210(16) -0.051(11) -0.106(13)
B1 0.055(4) 0.068(5) 0.111(7) 0.000 0.019(5) 0.000

loop_
_atom_type_symbol
_atom_type_description
_atom_type_scat_dispersion_real
_atom_type_scat_dispersion_imag
_atom_type_scat_source
C C 0.0181 0.0091 'International Tables Vol C Tables 4.2.6.8 and 6.1.1.4'
H H 0.0000 0.0000 'International Tables Vol C Tables 4.2.6.8 and 6.1.1.4'
B B 0.0090 0.0039 'International Tables Vol C Tables 4.2.6.8 and 6.1.1.4'
N N 0.0311 0.0180 'International Tables Vol C Tables 4.2.6.8 and 6.1.1.4'
F F 0.0727 0.0534 'International Tables Vol C Tables 4.2.6.8 and 6.1.1.4'
O O 0.0492 0.0322 'International Tables Vol C Tables 4.2.6.8 and 6.1.1.4'
P P 0.2955 0.4335 'International Tables Vol C Tables 4.2.6.8 and 6.1.1.4'
Ag Ag 0.1306 4.2820 'International Tables Vol C Tables 4.2.6.8 and 6.1.1.4'

loop_
_geom_angle_atom_site_label_1
_geom_angle_atom_site_label_2
_geom_angle_atom_site_label_3
_geom_angle
_geom_angle_site_symmetry_1
_geom_angle_site_symmetry_3
N1 Ag1 N1 88.77(16) 3_445 4_646
N1 Ag1 P1 112.76(9) 3_445 2_656
N1 Ag1 P1 109.89(8) 4_646 2_656
N1 Ag1 P1 109.89(8) 3_445 .
N1 Ag1 P1 112.76(9) 4_646 .
P1 Ag1 P1 118.85(4) 2_656 .
C22 P1 C9 104.83(17) . .
C22 P1 C28 103.92(18) . .
C9 P1 C28 102.89(16) . .
C22 P1 Ag1 109.87(12) . .
C9 P1 Ag1 115.41(12) . .
C28 P1 Ag1 118.51(13) . .
C14 N1 C15 116.4(3) . .
C14 N1 Ag1 119.4(3) . 3
C15 N1 Ag1 123.6(2) . 3
C19 N2 C20 115.6(4) . .
C5 N3 C1 118.5(3) . .
N3 C1 C2 122.7(3) . .
N3 C1 C12 113.9(3) . .
C2 C1 C12 123.3(3) . .
C1 C2 C3 119.1(3) . .
C1 C2 H2B 120.4 . .
C3 C2 H2B 120.4 . .
C4 C3 C2 117.6(3) . .
C4 C3 C6 119.5(3) . .
C2 C3 C6 122.8(3) . .
C3 C4 C5 120.1(3) . .
C3 C4 H4A 120.0 . .
C5 C4 H4A 120.0 . .
N3 C5 C4 121.9(3) . .
N3 C5 C17 115.7(3) . .
C4 C5 C17 122.4(3) . .
C11 C6 C7 118.8(3) . .
C11 C6 C3 120.9(3) . .
C7 C6 C3 120.3(3) . .
C8 C7 C6 120.2(3) . .
C8 C7 H7A 119.9 . .
C6 C7 H7A 119.9 . .
C7 C8 C9 120.9(3) . .
C7 C8 H8A 119.6 . .
C9 C8 H8A 119.6 . .
C10 C9 C8 118.8(3) . .
C10 C9 P1 123.9(3) . .
C8 C9 P1 117.3(3) . .
C9 C10 C11 120.9(3) . .
C9 C10 H10A 119.6 . .
C11 C10 H10A 119.6 . .
C6 C11 C10 120.2(3) . .
C6 C11 H11A 119.9 . .
C10 C11 H11A 119.9 . .
C16 C12 C13 116.7(3) . .
C16 C12 C1 123.1(3) . .
C13 C12 C1 120.1(3) . .
C14 C13 C12 119.8(4) . .
C14 C13 H13A 120.1 . .
C12 C13 H13A 120.1 . .
N1 C14 C13 124.0(4) . .
N1 C14 H14A 118.0 . .
C13 C14 H14A 118.0 . .
N1 C15 C16 123.5(4) . .
N1 C15 H15A 118.3 . .
C16 C15 H15A 118.3 . .
C12 C16 C15 119.7(4) . .
C12 C16 H16A 120.2 . .
C15 C16 H16A 120.2 . .
C21 C17 C18 117.4(4) . .
C21 C17 C5 120.4(3) . .
C18 C17 C5 122.2(4) . .
C19 C18 C17 118.1(5) . .
C19 C18 H18A 120.9 . .
C17 C18 H18A 120.9 . .
N2 C19 C18 124.8(5) . .
N2 C19 H19A 117.6 . .
C18 C19 H19A 117.6 . .
N2 C20 C21 124.3(4) . .
N2 C20 H20A 117.8 . .
C21 C20 H20A 117.8 . .
C20 C21 C17 119.7(4) . .
C20 C21 H21A 120.1 . .
C17 C21 H21A 120.1 . .
C27 C22 C23 117.7(4) . .
C27 C22 P1 117.9(3) . .
C23 C22 P1 124.4(3) . .
C24 C23 C22 120.7(4) . .
C24 C23 H23A 119.6 . .
C22 C23 H23A 119.6 . .
C25 C24 C23 120.8(4) . .
C25 C24 H24A 119.6 . .
C23 C24 H24A 119.6 . .
C24 C25 C26 119.1(5) . .
C24 C25 H25A 120.4 . .
C26 C25 H25A 120.4 . .
C25 C26 C27 120.2(5) . .
C25 C26 H26A 119.9 . .
C27 C26 H26A 119.9 . .
C22 C27 C26 121.3(5) . .
C22 C27 H27A 119.3 . .
C26 C27 H27A 119.3 . .
C29 C28 C33 117.9(4) . .
C29 C28 P1 124.5(3) . .
C33 C28 P1 117.6(3) . .
C28 C29 C30 120.6(4) . .
C28 C29 H29A 119.7 . .
C30 C29 H29A 119.7 . .
C31 C30 C29 120.5(5) . .
C31 C30 H30A 119.7 . .
C29 C30 H30A 119.7 . .
C30 C31 C32 119.4(5) . .
C30 C31 H31A 120.3 . .
C32 C31 H31A 120.3 . .
C31 C32 C33 120.8(5) . .
C31 C32 H32A 119.6 . .
C33 C32 H32A 119.6 . .
C32 C33 C28 120.7(5) . .
C32 C33 H33A 119.7 . .
C28 C33 H33A 119.7 . .
F2 B1 F3 82.5(7) . .
F2 B1 F3 82.5(7) . 2_556
F3 B1 F3 164.9(13) . 2_556
F2 B1 F4 121.3(11) . 2_556
F3 B1 F4 121.2(12) . 2_556
F3 B1 F4 67.5(11) 2_556 2_556
F2 B1 F4 121.3(11) . .
F3 B1 F4 67.5(11) . .
F3 B1 F4 121.2(12) 2_556 .
F4 B1 F4 117(2) 2_556 .
F2 B1 F1 113.2(6) . 2_556
F3 B1 F1 84.2(6) . 2_556
F3 B1 F1 101.8(6) 2_556 2_556
F4 B1 F1 37.8(10) 2_556 2_556
F4 B1 F1 112.4(11) . 2_556
F2 B1 F1 113.2(6) . .
F3 B1 F1 101.8(6) . .
F3 B1 F1 84.2(6) 2_556 .
F4 B1 F1 112.4(11) 2_556 .
F4 B1 F1 37.8(10) . .
F1 B1 F1 133.7(11) 2_556 .
F4 F1 B1 68.5(19) . .
B1 F2 F3 48.9(6) . .
B1 F2 F3 48.9(6) . 2_556
F3 F2 F3 97.9(12) . 2_556
B1 F3 F4 56.4(10) . .
B1 F3 F2 48.6(7) . .
F4 F3 F2 91.3(11) . .
F1 F4 B1 73.7(19) . .
F1 F4 F3 124(3) . .
B1 F4 F3 56.0(11) . .

loop_
_geom_bond_atom_site_label_1
_geom_bond_atom_site_label_2
_geom_bond_distance
_geom_bond_site_symmetry_2
Ag1 N1 2.411(3) 3_445
Ag1 N1 2.411(3) 4_646
Ag1 P1 2.4866(9) 2_656
Ag1 P1 2.4866(9) .
P1 C22 1.821(4) .
P1 C9 1.833(3) .
P1 C28 1.834(4) .
N1 C14 1.323(6) .
N1 C15 1.333(5) .
N1 Ag1 2.411(3) 3
N2 C19 1.331(7) .
N2 C20 1.340(7) .
N3 C5 1.336(5) .
N3 C1 1.339(5) .
C1 C2 1.389(5) .
C1 C12 1.491(5) .
C2 C3 1.391(5) .
C2 H2B 0.9300 .
C3 C4 1.388(5) .
C3 C6 1.493(5) .
C4 C5 1.389(5) .
C4 H4A 0.9300 .
C5 C17 1.487(5) .
C6 C11 1.389(5) .
C6 C7 1.397(5) .
C7 C8 1.379(5) .
C7 H7A 0.9300 .
C8 C9 1.393(5) .
C8 H8A 0.9300 .
C9 C10 1.373(5) .
C10 C11 1.393(5) .
C10 H10A 0.9300 .
C11 H11A 0.9300 .
C12 C16 1.379(5) .
C12 C13 1.379(6) .
C13 C14 1.374(6) .
C13 H13A 0.9300 .
C14 H14A 0.9300 .
C15 C16 1.382(6) .
C15 H15A 0.9300 .
C16 H16A 0.9300 .
C17 C21 1.387(6) .
C17 C18 1.391(6) .
C18 C19 1.386(6) .
C18 H18A 0.9300 .
C19 H19A 0.9300 .
C20 C21 1.360(6) .
C20 H20A 0.9300 .
C21 H21A 0.9300 .
C22 C27 1.374(6) .
C22 C23 1.380(6) .
C23 C24 1.377(7) .
C23 H23A 0.9300 .
C24 C25 1.362(8) .
C24 H24A 0.9300 .
C25 C26 1.367(9) .
C25 H25A 0.9300 .
C26 C27 1.377(8) .
C26 H26A 0.9300 .
C27 H27A 0.9300 .
C28 C29 1.375(6) .
C28 C33 1.389(6) .
C29 C30 1.389(7) .
C29 H29A 0.9300 .
C30 C31 1.361(8) .
C30 H30A 0.9300 .
C31 C32 1.363(9) .
C31 H31A 0.9300 .
C32 C33 1.373(7) .
C32 H32A 0.9300 .
C33 H33A 0.9300 .
B1 F2 1.339(19) .
B1 F3 1.346(11) .
B1 F3 1.346(11) 2_556
B1 F4 1.35(2) 2_556
B1 F4 1.35(2) .
B1 F1 1.396(11) 2_556
B1 F1 1.396(11) .
F1 F4 0.89(2) .
F2 F3 1.770(15) .
F2 F3 1.770(15) 2_556
F3 F4 1.50(2) .

loop_
_geom_torsion_atom_site_label_1
_geom_torsion_atom_site_label_2
_geom_torsion_atom_site_label_3
_geom_torsion_atom_site_label_4
_geom_torsion
_geom_torsion_site_symmetry_1
_geom_torsion_site_symmetry_4
N1 Ag1 P1 C22 -109.11(16) 3_445 .
N1 Ag1 P1 C22 -11.82(16) 4_646 .
P1 Ag1 P1 C22 118.90(14) 2_656 .
N1 Ag1 P1 C9 132.67(15) 3_445 .
N1 Ag1 P1 C9 -130.04(15) 4_646 .
P1 Ag1 P1 C9 0.68(12) 2_656 .
N1 Ag1 P1 C28 10.05(17) 3_445 .
N1 Ag1 P1 C28 107.35(17) 4_646 .
P1 Ag1 P1 C28 -121.93(15) 2_656 .
C5 N3 C1 C2 2.6(6) . .
C5 N3 C1 C12 -176.4(3) . .
N3 C1 C2 C3 -2.5(6) . .
C12 C1 C2 C3 176.4(3) . .
C1 C2 C3 C4 0.0(5) . .
C1 C2 C3 C6 176.1(3) . .
C2 C3 C4 C5 2.1(6) . .
C6 C3 C4 C5 -174.1(3) . .
C1 N3 C5 C4 -0.3(5) . .
C1 N3 C5 C17 -178.7(3) . .
C3 C4 C5 N3 -2.0(6) . .
C3 C4 C5 C17 176.3(4) . .
C4 C3 C6 C11 137.5(4) . .
C2 C3 C6 C11 -38.4(5) . .
C4 C3 C6 C7 -39.3(5) . .
C2 C3 C6 C7 144.7(4) . .
C11 C6 C7 C8 -1.9(5) . .
C3 C6 C7 C8 175.0(3) . .
C6 C7 C8 C9 -2.2(5) . .
C7 C8 C9 C10 4.4(5) . .
C7 C8 C9 P1 -173.9(3) . .
C22 P1 C9 C10 0.8(3) . .
C28 P1 C9 C10 -107.6(3) . .
Ag1 P1 C9 C10 121.8(3) . .
C22 P1 C9 C8 179.1(3) . .
C28 P1 C9 C8 70.7(3) . .
Ag1 P1 C9 C8 -59.9(3) . .
C8 C9 C10 C11 -2.5(5) . .
P1 C9 C10 C11 175.7(3) . .
C7 C6 C11 C10 3.8(5) . .
C3 C6 C11 C10 -173.1(3) . .
C9 C10 C11 C6 -1.6(6) . .
N3 C1 C12 C16 153.3(4) . .
C2 C1 C12 C16 -25.7(6) . .
N3 C1 C12 C13 -23.7(5) . .
C2 C1 C12 C13 157.3(4) . .
C16 C12 C13 C14 -0.9(7) . .
C1 C12 C13 C14 176.3(4) . .
C15 N1 C14 C13 0.2(8) . .
Ag1 N1 C14 C13 171.1(4) 3 .
C12 C13 C14 N1 0.0(8) . .
C14 N1 C15 C16 0.5(7) . .
Ag1 N1 C15 C16 -170.0(3) 3 .
C13 C12 C16 C15 1.5(6) . .
C1 C12 C16 C15 -175.6(4) . .
N1 C15 C16 C12 -1.4(7) . .
N3 C5 C17 C21 25.3(5) . .
C4 C5 C17 C21 -153.1(4) . .
N3 C5 C17 C18 -152.9(4) . .
C4 C5 C17 C18 28.6(6) . .
C21 C17 C18 C19 1.3(7) . .
C5 C17 C18 C19 179.5(5) . .
C20 N2 C19 C18 -2.3(10) . .
C17 C18 C19 N2 1.5(10) . .
C19 N2 C20 C21 0.5(8) . .
N2 C20 C21 C17 2.2(8) . .
C18 C17 C21 C20 -3.0(6) . .
C5 C17 C21 C20 178.7(4) . .
C9 P1 C22 C27 95.1(4) . .
C28 P1 C22 C27 -157.2(4) . .
Ag1 P1 C22 C27 -29.5(4) . .
C9 P1 C22 C23 -87.2(4) . .
C28 P1 C22 C23 20.5(4) . .
Ag1 P1 C22 C23 148.2(3) . .
C27 C22 C23 C24 0.1(7) . .
P1 C22 C23 C24 -177.6(4) . .
C22 C23 C24 C25 -1.0(8) . .
C23 C24 C25 C26 0.6(9) . .
C24 C25 C26 C27 0.6(11) . .
C23 C22 C27 C26 1.1(8) . .
P1 C22 C27 C26 179.0(5) . .
C25 C26 C27 C22 -1.5(11) . .
C22 P1 C28 C29 -112.8(4) . .
C9 P1 C28 C29 -3.7(4) . .
Ag1 P1 C28 C29 125.0(4) . .
C22 P1 C28 C33 67.3(4) . .
C9 P1 C28 C33 176.4(4) . .
Ag1 P1 C28 C33 -54.9(4) . .
C33 C28 C29 C30 0.0(7) . .
P1 C28 C29 C30 -179.9(4) . .
C28 C29 C30 C31 -1.0(9) . .
C29 C30 C31 C32 0.1(10) . .
C30 C31 C32 C33 1.7(10) . .
C31 C32 C33 C28 -2.8(9) . .
C29 C28 C33 C32 1.9(8) . .
P1 C28 C33 C32 -178.2(5) . .
F2 B1 F1 F4 111.8(19) . .
F3 B1 F1 F4 25(2) . .
F3 B1 F1 F4 -169(2) 2_556 .
F4 B1 F1 F4 -106(3) 2_556 .
F1 B1 F1 F4 -68.2(19) 2_556 .
F3 B1 F2 F3 180.000(3) 2_556 .
F4 B1 F2 F3 122.1(12) 2_556 .
F4 B1 F2 F3 -57.9(12) . .
F1 B1 F2 F3 80.4(6) 2_556 .
F1 B1 F2 F3 -99.6(6) . .
F3 B1 F2 F3 180.000(3) . 2_556
F4 B1 F2 F3 -57.9(12) 2_556 2_556
F4 B1 F2 F3 122.1(12) . 2_556
F1 B1 F2 F3 -99.6(6) 2_556 2_556
F1 B1 F2 F3 80.4(6) . 2_556
F2 B1 F3 F4 -128.5(12) . .
F3 B1 F3 F4 -128.5(12) 2_556 .
F4 B1 F3 F4 109(2) 2_556 .
F1 B1 F3 F4 117.2(13) 2_556 .
F1 B1 F3 F4 -16.3(13) . .
F3 B1 F3 F2 0.001(8) 2_556 .
F4 B1 F3 F2 -122.2(14) 2_556 .
F4 B1 F3 F2 128.5(12) . .
F1 B1 F3 F2 -114.3(6) 2_556 .
F1 B1 F3 F2 112.2(6) . .
F3 F2 F3 B1 0.000(2) 2_556 .
B1 F2 F3 F4 40.7(10) . .
F3 F2 F3 F4 40.7(10) 2_556 .
B1 F1 F4 F3 -27(2) . .
F2 B1 F4 F1 -88.1(18) . .
F3 B1 F4 F1 -153(2) . .
F3 B1 F4 F1 13(2) 2_556 .
F4 B1 F4 F1 91.9(18) 2_556 .
F1 B1 F4 F1 133.4(16) 2_556 .
F2 B1 F4 F3 65.3(11) . .
F3 B1 F4 F3 166.2(13) 2_556 .
F4 B1 F4 F3 -114.7(11) 2_556 .
F1 B1 F4 F3 -73.2(9) 2_556 .
F1 B1 F4 F3 153(2) . .
B1 F3 F4 F1 31(2) . .
F2 F3 F4 F1 -5(3) . .
F2 F3 F4 B1 -36.0(8) . .
